data_8105616
loop_
_publ_author_name
'Bin, Wen'
'Li-Hua, Xu'
'Na, Liu'
'Zhong-Hai, Ni'

_publ_section_title
;
 Crystal structure and photochemical property of
 1,8-bis(p-tolylthio)pyrene, C30H22S2
;
_journal_issue 2
_journal_name_full 'Zeitschrift f\"ur Kristallographie - New Crystal Structures'
_journal_page_first 275
_journal_page_last 278
_journal_paper_doi 10.1515/ncrs-2018-0318
_journal_volume 234
_journal_year 2019
_chemical_formula_moiety 'C30 H22 S2'
_chemical_formula_sum 'C30 H22 S2'
_chemical_formula_weight 446.59
_space_group_crystal_system triclinic
_space_group_IT_number 2
_space_group_name_Hall '-P 1'
_space_group_name_H-M_alt 'P -1'
_atom_sites_solution_hydrogens geom
_cell_angle_alpha 93.964(8)
_cell_angle_beta 93.209(8)
_cell_angle_gamma 90.619(9)
_cell_formula_units_Z 2
_cell_length_a 7.604(4)
_cell_length_b 11.556(5)
_cell_length_c 13.090(7)
_cell_measurement_reflns_used 2456
_cell_measurement_temperature 296(2)
_cell_measurement_theta_max 27.23
_cell_measurement_theta_min 2.91
_cell_volume 1145.6(10)
_computing_cell_refinement 'SAINT-Plus (Bruker, 2001)'
_computing_data_collection 'APEX2 (Bruker, 2004)'
_computing_data_reduction SAINT-Plus
_computing_structure_refinement 'SHELXL-2014/7 (Sheldrick, 2014)'
_computing_structure_solution 'SHELXL-2014/7 (Sheldrick, 2008)'
_diffrn_ambient_temperature 296(2)
_diffrn_measured_fraction_theta_full 0.984
_diffrn_measured_fraction_theta_max 0.924
_diffrn_measurement_device_type 'Bruker APEX II CCD area-detector'
_diffrn_measurement_method '\f and \w scans'
_diffrn_radiation_type MoK\a
_diffrn_radiation_wavelength 0.71073
_diffrn_reflns_av_R_equivalents 0.0170
_diffrn_reflns_av_unetI/netI 0.0392
_diffrn_reflns_Laue_measured_fraction_full 0.984
_diffrn_reflns_Laue_measured_fraction_max 0.924
_diffrn_reflns_limit_h_max 8
_diffrn_reflns_limit_h_min -10
_diffrn_reflns_limit_k_max 13
_diffrn_reflns_limit_k_min -15
_diffrn_reflns_limit_l_max 17
_diffrn_reflns_limit_l_min -17
_diffrn_reflns_number 7165
_diffrn_reflns_point_group_measured_fraction_full 0.984
_diffrn_reflns_point_group_measured_fraction_max 0.924
_diffrn_reflns_theta_full 25.242
_diffrn_reflns_theta_max 28.251
_diffrn_reflns_theta_min 1.562
_diffrn_source 'fine-focus sealed tube'
_exptl_absorpt_coefficient_mu 0.248
_exptl_absorpt_correction_T_max 0.982
_exptl_absorpt_correction_T_min 0.959
_exptl_absorpt_correction_type multi-scan
_exptl_absorpt_process_details '(SADABS; Sheldrick, 2014)'
_exptl_crystal_colour Yellow
_exptl_crystal_density_diffrn 1.295
_exptl_crystal_description Trip
_exptl_crystal_F_000 468
_exptl_crystal_size_max 0.16
_exptl_crystal_size_mid 0.12
_exptl_crystal_size_min 0.06
_refine_diff_density_max 0.176
_refine_diff_density_min -0.311
_refine_diff_density_rms 0.038
_refine_ls_extinction_coef .
_refine_ls_extinction_method none
_refine_ls_goodness_of_fit_ref 1.016
_refine_ls_hydrogen_treatment constr
_refine_ls_matrix_type full
_refine_ls_number_parameters 291
_refine_ls_number_reflns 5242
_refine_ls_number_restraints 0
_refine_ls_restrained_S_all 1.016
_refine_ls_R_factor_all 0.0847
_refine_ls_R_factor_gt 0.0497
_refine_ls_shift/su_max 0.013
_refine_ls_shift/su_mean 0.000
_refine_ls_structure_factor_coef Fsqd
_refine_ls_weighting_details 'w=1/[\s^2^(Fo^2^)+(0.0439P)^2^+0.3410P] where P=(Fo^2^+2Fc^2^)/3'
_refine_ls_weighting_scheme calc
_refine_ls_wR_factor_gt 0.1104
_refine_ls_wR_factor_ref 0.1295
_reflns_Friedel_coverage 0.000
_reflns_Friedel_fraction_full .
_reflns_Friedel_fraction_max .
_reflns_number_gt 3332
_reflns_number_total 5242
_reflns_threshold_expression 'I > 2\s(I)'
_cod_data_source_file suppl_ncrs-2018-0318_suppl.cif
_cod_data_source_block 8
_cod_original_cell_volume 1145.7(10)
_cod_database_code 8105616
_shelx_space_group_comment
;
The symmetry employed for this shelxl refinement is uniquely defined
by the following loop, which should always be used as a source of
symmetry information in preference to the above space-group names.
They are only intended as comments.
;

loop_
_space_group_symop_operation_xyz
'x, y, z'
'-x, -y, -z'

loop_
_atom_site_label
_atom_site_type_symbol
_atom_site_fract_x
_atom_site_fract_y
_atom_site_fract_z
_atom_site_U_iso_or_equiv
_atom_site_adp_type
_atom_site_occupancy
_atom_site_site_symmetry_order
_atom_site_calc_flag
_atom_site_refinement_flags_posn
_atom_site_refinement_flags_adp
_atom_site_refinement_flags_occupancy
_atom_site_disorder_assembly
_atom_site_disorder_group
S1 S 0.69740(9) 0.43537(5) 0.37831(6) 0.0770(2) Uani 1 1 d . . . . .
S2 S 0.48251(8) -0.18943(5) 0.18393(5) 0.0644(2) Uani 1 1 d . . . . .
C1 C 0.7442(3) 0.31544(18) 0.45302(19) 0.0594(6) Uani 1 1 d . . . . .
C2 C 0.7065(3) 0.20003(17) 0.41316(16) 0.0486(5) Uani 1 1 d . . . . .
C3 C 0.6342(3) 0.17104(18) 0.31089(16) 0.0527(5) Uani 1 1 d . . . . .
H3 H 0.6129 0.2299 0.2670 0.063 Uiso 1 1 calc R U . . .
C4 C 0.5965(3) 0.05998(18) 0.27694(16) 0.0513(5) Uani 1 1 d . . . . .
H4 H 0.5494 0.0445 0.2102 0.062 Uiso 1 1 calc R U . . .
C5 C 0.6267(3) -0.03433(16) 0.34018(15) 0.0437(4) Uani 1 1 d . . . . .
C6 C 0.5844(3) -0.15114(17) 0.30759(16) 0.0494(5) Uani 1 1 d . . . . .
C7 C 0.6148(3) -0.23825(18) 0.37369(18) 0.0570(6) Uani 1 1 d . . . . .
H7 H 0.5850 -0.3146 0.3518 0.068 Uiso 1 1 calc R U . . .
C8 C 0.6885(3) -0.21351(18) 0.47141(18) 0.0569(6) Uani 1 1 d . . . . .
H8 H 0.7081 -0.2736 0.5142 0.068 Uiso 1 1 calc R U . . .
C9 C 0.7345(3) -0.09992(17) 0.50776(15) 0.0475(5) Uani 1 1 d . . . . .
C10 C 0.8112(3) -0.0710(2) 0.60887(16) 0.0591(6) Uani 1 1 d . . . . .
H10 H 0.8349 -0.1303 0.6520 0.071 Uiso 1 1 calc R U . . .
C11 C 0.8494(3) 0.0373(2) 0.64281(17) 0.0597(6) Uani 1 1 d . . . . .
H11 H 0.8996 0.0521 0.7089 0.072 Uiso 1 1 calc R U . . .
C12 C 0.8151(3) 0.13233(19) 0.58005(16) 0.0525(5) Uani 1 1 d . . . . .
C13 C 0.8474(3) 0.2477(2) 0.61509(19) 0.0681(7) Uani 1 1 d . . . . .
H13 H 0.8934 0.2646 0.6819 0.082 Uiso 1 1 calc R U . . .
C14 C 0.8129(3) 0.3367(2) 0.5533(2) 0.0710(7) Uani 1 1 d . . . . .
H14 H 0.8358 0.4128 0.5790 0.085 Uiso 1 1 calc R U . . .
C15 C 0.7417(2) 0.10833(16) 0.47791(15) 0.0444(5) Uani 1 1 d . . . . .
C16 C 0.7012(2) -0.00876(16) 0.44145(14) 0.0421(4) Uani 1 1 d . . . . .
C17 C 0.6594(3) -0.17370(17) 0.10236(15) 0.0498(5) Uani 1 1 d . . . . .
C18 C 0.6241(3) -0.1441(2) 0.00261(18) 0.0714(7) Uani 1 1 d . . . . .
H18 H 0.5090 -0.1294 -0.0200 0.086 Uiso 1 1 calc R U . . .
C19 C 0.7594(4) -0.1363(2) -0.06414(18) 0.0756(7) Uani 1 1 d . . . . .
H19 H 0.7321 -0.1174 -0.1310 0.091 Uiso 1 1 calc R U . . .
C20 C 0.9313(3) -0.15558(19) -0.03429(16) 0.0582(6) Uani 1 1 d . . . . .
C21 C 0.9657(3) -0.1832(2) 0.06582(18) 0.0657(6) Uani 1 1 d . . . . .
H21 H 1.0814 -0.1959 0.0888 0.079 Uiso 1 1 calc R U . . .
C22 C 0.8326(3) -0.1925(2) 0.13283(18) 0.0625(6) Uani 1 1 d . . . . .
H22 H 0.8605 -0.2118 0.1996 0.075 Uiso 1 1 calc R U . . .
C23 C 1.0778(4) -0.1467(2) -0.10675(19) 0.0802(8) Uani 1 1 d . . . . .
H23A H 1.0299 -0.1247 -0.1719 0.120 Uiso 1 1 calc R U . . .
H23B H 1.1340 -0.2204 -0.1157 0.120 Uiso 1 1 calc R U . . .
H23C H 1.1627 -0.0892 -0.0787 0.120 Uiso 1 1 calc R U . . .
C24 C 0.8800(3) 0.43790(17) 0.29878(18) 0.0591(6) Uani 1 1 d . . . . .
C25 C 0.8680(4) 0.5036(2) 0.2140(2) 0.0793(8) Uani 1 1 d . . . . .
H25 H 0.7641 0.5418 0.1979 0.095 Uiso 1 1 calc R U . . .
C26 C 1.0101(5) 0.5128(2) 0.1532(2) 0.0850(8) Uani 1 1 d . . . . .
H26 H 0.9991 0.5577 0.0970 0.102 Uiso 1 1 calc R U . . .
C27 C 1.1676(4) 0.4578(2) 0.1727(2) 0.0762(7) Uani 1 1 d . . . . .
C28 C 1.1762(4) 0.3923(2) 0.2574(2) 0.0744(7) Uani 1 1 d . . . . .
H28 H 1.2797 0.3534 0.2731 0.089 Uiso 1 1 calc R U . . .
C29 C 1.0360(3) 0.3826(2) 0.3194(2) 0.0662(6) Uani 1 1 d . . . . .
H29 H 1.0474 0.3381 0.3759 0.079 Uiso 1 1 calc R U . . .
C30 C 1.3222(5) 0.4690(3) 0.1057(3) 0.1110(11) Uani 1 1 d . . . . .
H30A H 1.3135 0.5401 0.0720 0.166 Uiso 1 1 calc R U . . .
H30B H 1.3210 0.4046 0.0553 0.166 Uiso 1 1 calc R U . . .
H30C H 1.4301 0.4695 0.1475 0.166 Uiso 1 1 calc R U . . .

loop_
_atom_site_aniso_label
_atom_site_aniso_U_11
_atom_site_aniso_U_22
_atom_site_aniso_U_33
_atom_site_aniso_U_23
_atom_site_aniso_U_13
_atom_site_aniso_U_12
S1 0.0720(5) 0.0416(3) 0.1196(6) 0.0136(3) 0.0155(4) 0.0075(3)
S2 0.0521(4) 0.0708(4) 0.0674(4) -0.0126(3) -0.0003(3) -0.0110(3)
C1 0.0559(14) 0.0428(11) 0.0796(16) 0.0020(11) 0.0097(12) -0.0023(10)
C2 0.0434(12) 0.0429(11) 0.0600(12) 0.0040(9) 0.0083(9) 0.0004(9)
C3 0.0582(14) 0.0458(11) 0.0561(12) 0.0140(10) 0.0070(10) 0.0037(10)
C4 0.0548(13) 0.0509(12) 0.0484(11) 0.0080(9) -0.0002(10) 0.0015(10)
C5 0.0393(11) 0.0422(10) 0.0501(11) 0.0043(9) 0.0052(9) 0.0026(8)
C6 0.0431(12) 0.0470(11) 0.0580(12) -0.0005(9) 0.0063(9) 0.0002(9)
C7 0.0586(14) 0.0396(11) 0.0734(15) 0.0012(10) 0.0117(11) 0.0017(10)
C8 0.0586(14) 0.0448(12) 0.0703(15) 0.0170(10) 0.0112(11) 0.0111(10)
C9 0.0409(11) 0.0505(12) 0.0526(12) 0.0091(9) 0.0083(9) 0.0071(9)
C10 0.0548(14) 0.0714(15) 0.0531(13) 0.0164(11) 0.0032(10) 0.0131(12)
C11 0.0502(13) 0.0783(16) 0.0504(12) 0.0069(12) -0.0022(10) 0.0066(12)
C12 0.0413(12) 0.0603(13) 0.0547(12) -0.0035(10) 0.0037(9) -0.0015(10)
C13 0.0645(16) 0.0694(16) 0.0669(15) -0.0128(13) -0.0035(12) -0.0084(12)
C14 0.0694(17) 0.0522(14) 0.0880(18) -0.0156(13) 0.0029(14) -0.0103(12)
C15 0.0376(11) 0.0455(11) 0.0505(11) 0.0019(9) 0.0073(9) 0.0017(8)
C16 0.0353(10) 0.0441(10) 0.0478(11) 0.0043(9) 0.0068(8) 0.0045(8)
C17 0.0505(12) 0.0442(11) 0.0526(12) -0.0060(9) -0.0054(10) -0.0005(9)
C18 0.0550(15) 0.0961(19) 0.0611(15) 0.0012(13) -0.0126(12) 0.0138(13)
C19 0.0719(18) 0.105(2) 0.0489(13) 0.0065(13) -0.0084(13) 0.0103(15)
C20 0.0648(15) 0.0567(13) 0.0518(13) -0.0043(10) 0.0021(11) -0.0033(11)
C21 0.0498(14) 0.0815(17) 0.0651(15) 0.0084(12) -0.0064(12) 0.0033(12)
C22 0.0561(15) 0.0771(16) 0.0545(13) 0.0126(11) -0.0054(11) 0.0035(12)
C23 0.0781(19) 0.093(2) 0.0694(16) -0.0031(14) 0.0128(14) -0.0058(15)
C24 0.0675(16) 0.0326(10) 0.0758(15) 0.0003(10) -0.0033(12) -0.0052(10)
C25 0.085(2) 0.0623(16) 0.091(2) 0.0149(14) -0.0037(16) 0.0135(14)
C26 0.108(3) 0.0678(17) 0.0810(19) 0.0180(14) 0.0100(18) 0.0044(17)
C27 0.082(2) 0.0592(15) 0.0859(19) -0.0055(14) 0.0091(15) -0.0116(14)
C28 0.0647(17) 0.0666(16) 0.0911(19) 0.0033(14) -0.0015(14) 0.0018(13)
C29 0.0654(16) 0.0530(13) 0.0803(17) 0.0113(12) -0.0039(13) 0.0021(12)
C30 0.119(3) 0.101(2) 0.115(3) 0.003(2) 0.039(2) -0.018(2)

loop_
_atom_type_symbol
_atom_type_description
_atom_type_scat_dispersion_real
_atom_type_scat_dispersion_imag
_atom_type_scat_source
C C 0.0033 0.0016 'International Tables Vol C Tables 4.2.6.8 and 6.1.1.4'
H H 0.0000 0.0000 'International Tables Vol C Tables 4.2.6.8 and 6.1.1.4'
S S 0.1246 0.1234 'International Tables Vol C Tables 4.2.6.8 and 6.1.1.4'

loop_
_geom_angle_atom_site_label_1
_geom_angle_atom_site_label_2
_geom_angle_atom_site_label_3
_geom_angle
_geom_angle_site_symmetry_1
_geom_angle_site_symmetry_3
C1 S1 C24 102.77(11) . .
C17 S2 C6 102.34(10) . .
C14 C1 C2 120.1(2) . .
C14 C1 S1 118.77(18) . .
C2 C1 S1 121.10(18) . .
C1 C2 C15 118.32(19) . .
C1 C2 C3 123.4(2) . .
C15 C2 C3 118.25(18) . .
C4 C3 C2 121.39(19) . .
C4 C3 H3 119.3 . .
C2 C3 H3 119.3 . .
C3 C4 C5 122.09(19) . .
C3 C4 H4 119.0 . .
C5 C4 H4 119.0 . .
C6 C5 C16 118.72(18) . .
C6 C5 C4 123.34(18) . .
C16 C5 C4 117.94(17) . .
C7 C6 C5 120.25(19) . .
C7 C6 S2 118.30(16) . .
C5 C6 S2 121.38(16) . .
C8 C7 C6 121.0(2) . .
C8 C7 H7 119.5 . .
C6 C7 H7 119.5 . .
C7 C8 C9 121.5(2) . .
C7 C8 H8 119.3 . .
C9 C8 H8 119.3 . .
C8 C9 C16 118.39(19) . .
C8 C9 C10 123.0(2) . .
C16 C9 C10 118.65(19) . .
C11 C10 C9 122.1(2) . .
C11 C10 H10 119.0 . .
C9 C10 H10 119.0 . .
C10 C11 C12 121.5(2) . .
C10 C11 H11 119.2 . .
C12 C11 H11 119.2 . .
C13 C12 C11 122.8(2) . .
C13 C12 C15 118.4(2) . .
C11 C12 C15 118.77(19) . .
C14 C13 C12 121.5(2) . .
C14 C13 H13 119.3 . .
C12 C13 H13 119.3 . .
C13 C14 C1 121.2(2) . .
C13 C14 H14 119.4 . .
C1 C14 H14 119.4 . .
C2 C15 C16 119.97(18) . .
C2 C15 C12 120.52(18) . .
C16 C15 C12 119.51(18) . .
C15 C16 C9 119.46(18) . .
C15 C16 C5 120.34(17) . .
C9 C16 C5 120.20(17) . .
C22 C17 C18 117.5(2) . .
C22 C17 S2 122.96(17) . .
C18 C17 S2 119.57(18) . .
C17 C18 C19 120.7(2) . .
C17 C18 H18 119.7 . .
C19 C18 H18 119.7 . .
C20 C19 C18 122.0(2) . .
C20 C19 H19 119.0 . .
C18 C19 H19 119.0 . .
C19 C20 C21 117.0(2) . .
C19 C20 C23 121.9(2) . .
C21 C20 C23 121.1(2) . .
C20 C21 C22 121.7(2) . .
C20 C21 H21 119.1 . .
C22 C21 H21 119.1 . .
C17 C22 C21 121.1(2) . .
C17 C22 H22 119.4 . .
C21 C22 H22 119.4 . .
C20 C23 H23A 109.5 . .
C20 C23 H23B 109.5 . .
H23A C23 H23B 109.5 . .
C20 C23 H23C 109.5 . .
H23A C23 H23C 109.5 . .
H23B C23 H23C 109.5 . .
C29 C24 C25 117.9(2) . .
C29 C24 S1 123.6(2) . .
C25 C24 S1 118.4(2) . .
C24 C25 C26 120.3(3) . .
C24 C25 H25 119.8 . .
C26 C25 H25 119.8 . .
C27 C26 C25 122.6(3) . .
C27 C26 H26 118.7 . .
C25 C26 H26 118.7 . .
C26 C27 C28 116.1(3) . .
C26 C27 C30 122.0(3) . .
C28 C27 C30 121.9(3) . .
C27 C28 C29 122.2(3) . .
C27 C28 H28 118.9 . .
C29 C28 H28 118.9 . .
C24 C29 C28 121.0(2) . .
C24 C29 H29 119.5 . .
C28 C29 H29 119.5 . .
C27 C30 H30A 109.5 . .
C27 C30 H30B 109.5 . .
H30A C30 H30B 109.5 . .
C27 C30 H30C 109.5 . .
H30A C30 H30C 109.5 . .
H30B C30 H30C 109.5 . .

loop_
_geom_bond_atom_site_label_1
_geom_bond_atom_site_label_2
_geom_bond_distance
_geom_bond_site_symmetry_2
S1 C1 1.779(2) .
S1 C24 1.783(3) .
S2 C17 1.779(2) .
S2 C6 1.780(2) .
C1 C14 1.390(3) .
C1 C2 1.419(3) .
C2 C15 1.421(3) .
C2 C3 1.434(3) .
C3 C4 1.351(3) .
C3 H3 0.9300 .
C4 C5 1.426(3) .
C4 H4 0.9300 .
C5 C6 1.415(3) .
C5 C16 1.423(3) .
C6 C7 1.385(3) .
C7 C8 1.378(3) .
C7 H7 0.9300 .
C8 C9 1.399(3) .
C8 H8 0.9300 .
C9 C16 1.427(3) .
C9 C10 1.432(3) .
C10 C11 1.322(3) .
C10 H10 0.9300 .
C11 C12 1.434(3) .
C11 H11 0.9300 .
C12 C13 1.394(3) .
C12 C15 1.428(3) .
C13 C14 1.371(3) .
C13 H13 0.9300 .
C14 H14 0.9300 .
C15 C16 1.428(3) .
C17 C22 1.379(3) .
C17 C18 1.385(3) .
C18 C19 1.393(4) .
C18 H18 0.9300 .
C19 C20 1.368(3) .
C19 H19 0.9300 .
C20 C21 1.382(3) .
C20 C23 1.510(3) .
C21 C22 1.384(3) .
C21 H21 0.9300 .
C22 H22 0.9300 .
C23 H23A 0.9600 .
C23 H23B 0.9600 .
C23 H23C 0.9600 .
C24 C29 1.376(3) .
C24 C25 1.387(3) .
C25 C26 1.385(4) .
C25 H25 0.9300 .
C26 C27 1.381(4) .
C26 H26 0.9300 .
C27 C28 1.384(4) .
C27 C30 1.515(4) .
C28 C29 1.384(3) .
C28 H28 0.9300 .
C29 H29 0.9300 .
C30 H30A 0.9600 .
C30 H30B 0.9600 .
C30 H30C 0.9600 .

loop_
_geom_hbond_atom_site_label_D
_geom_hbond_atom_site_label_H
_geom_hbond_atom_site_label_A
_geom_hbond_distance_DH
_geom_hbond_distance_HA
_geom_hbond_distance_DA
_geom_hbond_angle_DHA
_geom_hbond_site_symmetry_A
C7 H7 S1 0.93 3.06 3.834(3) 141.9 1_545
